data_4130924
loop_
_publ_author_name
'Zhao, Xiang'
'Bu, Xianhui'
'Nguyen, Edward T.'
'Zhai, Quan-Guo'
'Mao, Chengyu'
'Feng, Pingyun'

_publ_section_title
;
 Multivariable Modular Design of Pore Space Partition.
;
_journal_issue 46
_journal_name_full 'Journal of the American Chemical Society'
_journal_page_first 15102
_journal_page_last 15105
_journal_paper_doi 10.1021/jacs.6b07901
_journal_volume 138
_journal_year 2016
_chemical_formula_moiety 'C42 H6 Cl4 Co2 In3 N9 O16'
_chemical_formula_sum 'C42 H6 Cl4 Co2 In3 N9 O16'
_chemical_formula_weight 1496.68
_space_group_crystal_system trigonal
_space_group_IT_number 163
_space_group_name_Hall '-P 3 2c'
_space_group_name_H-M_alt 'P -3 1 c'
_atom_sites_solution_hydrogens geom
_audit_creation_method SHELXL-2014/6
_cell_angle_alpha 90
_cell_angle_beta 90
_cell_angle_gamma 120
_cell_formula_units_Z 2
_cell_length_a 13.8392(10)
_cell_length_b 13.8392(10)
_cell_length_c 23.2690(18)
_cell_measurement_reflns_used 1832
_cell_measurement_temperature 174(2)
_cell_measurement_theta_max 20.84
_cell_measurement_theta_min 2.94
_cell_volume 3859.5(5)
_computing_structure_refinement 'SHELXL-2014/6 (Sheldrick, 2014)'
_diffrn_ambient_temperature 174(2)
_diffrn_measured_fraction_theta_full 0.994
_diffrn_measured_fraction_theta_max 0.998
_diffrn_measurement_device_type 'Bruker SMART Apex diffractometer'
_diffrn_radiation_type MoK\a
_diffrn_radiation_wavelength 0.71073
_diffrn_reflns_av_R_equivalents 0.0673
_diffrn_reflns_av_unetI/netI 0.0522
_diffrn_reflns_Laue_measured_fraction_full 0.994
_diffrn_reflns_Laue_measured_fraction_max 0.998
_diffrn_reflns_limit_h_max 16
_diffrn_reflns_limit_h_min -13
_diffrn_reflns_limit_k_max 16
_diffrn_reflns_limit_k_min -16
_diffrn_reflns_limit_l_max 27
_diffrn_reflns_limit_l_min -21
_diffrn_reflns_number 15785
_diffrn_reflns_point_group_measured_fraction_full 0.994
_diffrn_reflns_point_group_measured_fraction_max 0.998
_diffrn_reflns_theta_full 25.242
_diffrn_reflns_theta_max 25.194
_diffrn_reflns_theta_min 1.699
_exptl_absorpt_coefficient_mu 1.493
_exptl_absorpt_correction_T_max 0.7457
_exptl_absorpt_correction_T_min 0.6659
_exptl_absorpt_correction_type multi-scan
_exptl_absorpt_process_details SADABS-2014/5
_exptl_crystal_colour pink
_exptl_crystal_density_diffrn 1.288
_exptl_crystal_description block
_exptl_crystal_F_000 1436
_exptl_crystal_size_max 0.098
_exptl_crystal_size_mid 0.094
_exptl_crystal_size_min 0.092
_refine_diff_density_max 0.851
_refine_diff_density_min -0.622
_refine_diff_density_rms 0.108
_refine_ls_extinction_method none
_refine_ls_goodness_of_fit_ref 1.162
_refine_ls_hydrogen_treatment constr
_refine_ls_matrix_type full
_refine_ls_number_parameters 164
_refine_ls_number_reflns 2326
_refine_ls_number_restraints 114
_refine_ls_restrained_S_all 1.176
_refine_ls_R_factor_all 0.0875
_refine_ls_R_factor_gt 0.0545
_refine_ls_shift/su_max 0.001
_refine_ls_shift/su_mean 0.000
_refine_ls_structure_factor_coef Fsqd
_refine_ls_weighting_details 'w=1/[\s^2^(Fo^2^)+(0.0871P)^2^+3.4483P] where P=(Fo^2^+2Fc^2^)/3'
_refine_ls_weighting_scheme calc
_refine_ls_wR_factor_gt 0.1707
_refine_ls_wR_factor_ref 0.1826
_reflns_Friedel_coverage 0.000
_reflns_number_gt 1500
_reflns_number_total 2326
_reflns_threshold_expression 'I > 2\s(I)'
_cod_data_source_file ja6b07901_si_002.cif
_cod_data_source_block CPM-479
_cod_original_cell_volume 3859.5(6)
_cod_database_code 4130924
_shelx_space_group_comment
;
The symmetry employed for this shelxl refinement is uniquely defined
by the following loop, which should always be used as a source of
symmetry information in preference to the above space-group names.
They are only intended as comments.
;
_platon_squeeze_void_probe_radius 1.20
_shelxl_version_number 2014/6

loop_
_space_group_symop_operation_xyz
'x, y, z'
'-y, x-y, z'
'-x+y, -x, z'
'-y, -x, -z+1/2'
'-x+y, y, -z+1/2'
'x, x-y, -z+1/2'
'-x, -y, -z'
'y, -x+y, -z'
'x-y, x, -z'
'y, x, z-1/2'
'x-y, -y, z-1/2'
'-x, -x+y, z-1/2'

loop_
_atom_site_label
_atom_site_type_symbol
_atom_site_fract_x
_atom_site_fract_y
_atom_site_fract_z
_atom_site_U_iso_or_equiv
_atom_site_adp_type
_atom_site_occupancy
_atom_site_site_symmetry_order
_atom_site_calc_flag
_atom_site_refinement_flags_posn
_atom_site_refinement_flags_adp
_atom_site_refinement_flags_occupancy
_atom_site_disorder_assembly
_atom_site_disorder_group
In1 In 0.75120(3) 0.24880(3) 0.2500 0.0488(3) Uani 1 2 d S T P A 1
Co1 Co 1.0000 0.0000 0.33266(10) 0.0659(7) Uani 1 3 d S T P A 1
O1 O 0.6667 0.3333 0.2500 0.031(2) Uani 1 6 d S T P A 1
N1 N 0.9281(6) 0.0719(6) 0.2793(4) 0.074(3) Uani 1 1 d . . . A 1
N2 N 0.8402(4) 0.1598(4) 0.2500 0.063(3) Uani 1 2 d S T P A 1
O3 O 0.8625(5) 0.3490(5) 0.3174(3) 0.0678(17) Uani 1 1 d . . . A 1
O2 O 0.6502(5) 0.1373(5) 0.3175(3) 0.0702(17) Uani 1 1 d . . . A 1
C1 C 0.5594(9) 0.1188(7) 0.3391(4) 0.064(3) Uani 1 1 d . . . A 1
C2 C 0.8748(6) 0.1251(6) 0.2946(5) 0.069(3) Uani 1 1 d . . . A 1
H2 H 0.8629 0.1369 0.3327 0.083 Uiso 1 1 calc R U . A 1
Cl2 Cl 0.0000 0.0000 0.5000 0.0759(17) Uani 1 6 d S T P B 1
C3 C 0.5097(14) 0.0674(13) 0.3996(8) 0.061(5) Uani 0.495(17) 1 d D U P A 1
C4 C 0.5838(15) 0.0510(13) 0.4327(6) 0.076(6) Uani 0.495(17) 1 d D U P A 1
C5 C 0.5512(9) 0.0104(17) 0.4889(6) 0.065(6) Uani 0.495(17) 1 d D U P A 1
C6 C 0.3756(14) 0.0054(16) 0.4756(7) 0.083(6) Uani 0.495(17) 1 d D U P A 1
C7 C 0.4059(15) 0.0455(14) 0.4196(7) 0.080(6) Uani 0.495(17) 1 d D U P A 1
C8 C 0.5577(13) 0.0662(13) 0.4004(8) 0.061(5) Uani 0.505(17) 1 d D U P A -1
C9 C 0.6409(16) 0.0447(14) 0.4186(7) 0.082(6) Uani 0.505(17) 1 d D U P A -1
C10 C 0.6304(13) 0.0055(13) 0.4749(6) 0.083(6) Uani 0.505(17) 1 d D U P A -1
C11 C 0.5412(11) -0.0107(16) 0.5104(6) 0.068(6) Uani 0.505(17) 1 d D U P A -1
C12 C 0.4682(15) 0.0519(17) 0.4334(6) 0.084(7) Uani 0.505(17) 1 d D U P A -1
O4 O 1.0770(5) 0.1530(6) 0.3919(4) 0.188(5) Uani 0.49(3) 1 d . U P A 1
Cl1 Cl 1.0770(5) 0.1530(6) 0.3919(4) 0.188(5) Uani 0.51(3) 1 d . U P A 1

loop_
_atom_site_aniso_label
_atom_site_aniso_U_11
_atom_site_aniso_U_22
_atom_site_aniso_U_33
_atom_site_aniso_U_23
_atom_site_aniso_U_13
_atom_site_aniso_U_12
In1 0.0445(4) 0.0445(4) 0.0631(6) -0.0001(3) -0.0001(3) 0.0265(4)
Co1 0.0337(6) 0.0337(6) 0.130(2) 0.000 0.000 0.0168(3)
O1 0.024(3) 0.024(3) 0.044(7) 0.000 0.000 0.0118(15)
N1 0.043(4) 0.040(4) 0.148(8) -0.008(5) -0.003(5) 0.026(3)
N2 0.048(4) 0.048(4) 0.104(9) 0.001(5) 0.001(5) 0.034(5)
O3 0.071(4) 0.071(4) 0.076(4) -0.013(3) -0.037(3) 0.047(3)
O2 0.077(4) 0.071(4) 0.076(4) 0.040(3) 0.017(4) 0.047(3)
C1 0.084(7) 0.045(5) 0.042(5) 0.021(4) 0.011(5) 0.015(5)
C2 0.047(5) 0.046(5) 0.117(9) -0.004(5) 0.004(5) 0.026(4)
Cl2 0.0478(16) 0.0478(16) 0.132(5) 0.000 0.000 0.0239(8)
C3 0.049(10) 0.067(10) 0.069(11) 0.039(10) 0.004(8) 0.031(9)
C4 0.061(11) 0.114(14) 0.064(11) 0.062(11) 0.019(9) 0.051(11)
C5 0.051(9) 0.093(10) 0.063(8) 0.032(7) 0.015(6) 0.044(7)
C6 0.069(9) 0.108(10) 0.074(8) 0.021(7) 0.008(7) 0.044(7)
C7 0.054(10) 0.124(15) 0.070(11) 0.034(11) 0.002(9) 0.050(11)
C8 0.057(11) 0.084(12) 0.057(11) 0.032(10) 0.027(8) 0.046(10)
C9 0.068(11) 0.124(15) 0.071(10) 0.048(11) 0.016(9) 0.060(11)
C10 0.079(9) 0.112(10) 0.073(8) 0.023(7) 0.010(6) 0.058(7)
C11 0.056(9) 0.092(10) 0.072(9) 0.030(7) 0.002(6) 0.049(7)
C12 0.044(11) 0.144(18) 0.052(12) 0.053(12) 0.022(9) 0.038(11)
O4 0.130(5) 0.161(6) 0.287(10) -0.017(5) -0.006(5) 0.083(5)
Cl1 0.130(5) 0.161(6) 0.287(10) -0.017(5) -0.006(5) 0.083(5)

loop_
_atom_type_symbol
_atom_type_description
_atom_type_scat_dispersion_real
_atom_type_scat_dispersion_imag
_atom_type_scat_source
C C 0.0033 0.0016 'International Tables Vol C Tables 4.2.6.8 and 6.1.1.4'
H H 0.0000 0.0000 'International Tables Vol C Tables 4.2.6.8 and 6.1.1.4'
N N 0.0061 0.0033 'International Tables Vol C Tables 4.2.6.8 and 6.1.1.4'
O O 0.0106 0.0060 'International Tables Vol C Tables 4.2.6.8 and 6.1.1.4'
Co Co 0.3494 0.9721 'International Tables Vol C Tables 4.2.6.8 and 6.1.1.4'
In In -0.7276 1.3100 'International Tables Vol C Tables 4.2.6.8 and 6.1.1.4'
Cl Cl 0.1484 0.1585 'International Tables Vol C Tables 4.2.6.8 and 6.1.1.4'

loop_
_geom_angle_atom_site_label_1
_geom_angle_atom_site_label_2
_geom_angle_atom_site_label_3
_geom_angle
_geom_angle_site_symmetry_1
_geom_angle_site_symmetry_3
O1 In1 N2 180.0 . .
O1 In1 O3 93.56(14) . .
N2 In1 O3 86.44(14) . .
O1 In1 O3 93.56(14) . 4_665
N2 In1 O3 86.44(14) . 4_665
O3 In1 O3 172.9(3) . 4_665
O1 In1 O2 93.34(15) . .
N2 In1 O2 86.66(15) . .
O3 In1 O2 85.9(2) . .
O3 In1 O2 93.7(3) 4_665 .
O1 In1 O2 93.34(15) . 4_665
N2 In1 O2 86.66(15) . 4_665
O3 In1 O2 93.7(3) . 4_665
O3 In1 O2 85.9(2) 4_665 4_665
O2 In1 O2 173.3(3) . 4_665
N1 Co1 N1 89.3(3) 2_645 3_765
N1 Co1 N1 89.3(3) 2_645 .
N1 Co1 N1 89.3(3) 3_765 .
N1 Co1 Cl1 91.4(3) 2_645 3_765
N1 Co1 Cl1 91.7(3) 3_765 3_765
N1 Co1 Cl1 178.9(3) . 3_765
N1 Co1 O4 91.4(3) 2_645 3_765
N1 Co1 O4 91.7(3) 3_765 3_765
N1 Co1 O4 178.9(3) . 3_765
Cl1 Co1 O4 0.0 3_765 3_765
N1 Co1 O4 178.9(3) 2_645 .
N1 Co1 O4 91.4(3) 3_765 .
N1 Co1 O4 91.7(3) . .
Cl1 Co1 O4 87.6 3_765 .
O4 Co1 O4 87.6(3) 3_765 .
N1 Co1 O4 91.7(3) 2_645 2_645
N1 Co1 O4 178.9(3) 3_765 2_645
N1 Co1 O4 91.4(3) . 2_645
Cl1 Co1 O4 87.6 3_765 2_645
O4 Co1 O4 87.6(4) 3_765 2_645
O4 Co1 O4 87.6(4) . 2_645
N1 Co1 Cl1 91.7(3) 2_645 2_645
N1 Co1 Cl1 178.9(3) 3_765 2_645
N1 Co1 Cl1 91.4(3) . 2_645
Cl1 Co1 Cl1 87.6(4) 3_765 2_645
O4 Co1 Cl1 87.6(4) 3_765 2_645
O4 Co1 Cl1 87.6 . 2_645
O4 Co1 Cl1 0.0(6) 2_645 2_645
In1 O1 In1 120.0 . 3_665
In1 O1 In1 120.0 . 2_655
In1 O1 In1 120.0 3_665 2_655
C2 N1 N1 105.7(6) . 4_665
C2 N1 Co1 128.5(7) . .
N1 N1 Co1 125.8(2) 4_665 .
C2 N2 C2 102.7(10) . 4_665
C2 N2 In1 128.7(5) . .
C2 N2 In1 128.7(5) 4_665 .
C1 O3 In1 131.2(5) 2_655 .
C1 O2 In1 131.5(5) . .
O2 C1 O3 128.2(7) . 3_665
O2 C1 C3 128.1(10) . .
O3 C1 C3 103.7(9) 3_665 .
O2 C1 C8 103.6(9) . .
O3 C1 C8 128.2(10) 3_665 .
C3 C1 C8 24.5(5) . .
N1 C2 N2 113.0(9) . .
C8 C3 C12 118(3) . .
C8 C3 C4 33.1(19) . .
C12 C3 C4 85.1(17) . .
C8 C3 C7 155(3) . .
C12 C3 C7 38.6(12) . .
C4 C3 C7 123.0(16) . .
C8 C3 C1 80(2) . .
C12 C3 C1 159.8(19) . .
C4 C3 C1 112.2(13) . .
C7 C3 C1 124.7(12) . .
C9 C4 C8 101.2(18) . .
C9 C4 C3 124.9(15) . .
C8 C4 C3 24.1(11) . .
C9 C4 C5 114.8(15) . .
C8 C4 C5 141.5(19) . .
C3 C4 C5 117.8(16) . .
C9 C4 C10 66.9(12) . .
C8 C4 C10 164(2) . .
C3 C4 C10 162.4(14) . .
C5 C4 C10 48.1(7) . .
C9 C4 C12 158.8(18) . .
C8 C4 C12 59.4(11) . .
C3 C4 C12 35.4(10) . .
C5 C4 C12 82.7(13) . .
C10 C4 C12 130.1(11) . .
C9 C4 C11 112.3(14) . .
C8 C4 C11 143.3(16) . .
C3 C4 C11 119.8(13) . .
C5 C4 C11 2.8(8) . .
C10 C4 C11 45.6(5) . .
C12 C4 C11 84.9(9) . .
C11 C5 C10 102.2(19) . .
C11 C5 C5 66.6(10) . 7_656
C10 C5 C5 166(3) . 7_656
C11 C5 C6 53.4(16) . 7_656
C10 C5 C6 52.5(10) . 7_656
C5 C5 C6 119.2(17) 7_656 7_656
C11 C5 C4 170(3) . .
C10 C5 C4 69.1(11) . .
C5 C5 C4 120.9(18) 7_656 .
C6 C5 C4 119.8(11) 7_656 .
C11 C5 C9 146(2) . .
C10 C5 C9 44.7(8) . .
C5 C5 C9 144.2(17) 7_656 .
C6 C5 C9 96.3(9) 7_656 .
C4 C5 C9 24.6(7) . .
C11 C5 C12 134.4(13) . .
C10 C5 C12 121.6(12) . .
C5 C5 C12 68.1(11) 7_656 .
C6 C5 C12 171.3(14) 7_656 .
C4 C5 C12 52.9(10) . .
C9 C5 C12 77.0(8) . .
C7 C6 C5 120.9(15) . 7_656
C7 C6 C12 35.6(9) . .
C5 C6 C12 85.6(12) 7_656 .
C12 C7 C3 41.3(13) . .
C12 C7 C6 77.6(17) . .
C3 C7 C6 118.1(17) . .
C12 C7 C8 34.1(10) . .
C3 C7 C8 7.9(9) . .
C6 C7 C8 110.3(13) . .
C3 C8 C4 123(3) . .
C3 C8 C12 36(2) . .
C4 C8 C12 86.4(18) . .
C3 C8 C9 161(3) . .
C4 C8 C9 39.3(12) . .
C12 C8 C9 125.2(17) . .
C3 C8 C1 76(2) . .
C4 C8 C1 159.0(17) . .
C12 C8 C1 111.6(13) . .
C9 C8 C1 123.1(12) . .
C3 C8 C7 16.6(19) . .
C4 C8 C7 106.9(16) . .
C12 C8 C7 20.9(7) . .
C9 C8 C7 144.4(14) . .
C1 C8 C7 92.2(10) . .
C4 C9 C8 39.5(12) . .
C4 C9 C10 76.8(17) . .
C8 C9 C10 115.7(17) . .
C4 C9 C5 40.6(11) . .
C8 C9 C5 79.4(13) . .
C10 C9 C5 36.3(9) . .
C5 C10 C9 99.0(16) . .
C5 C10 C11 22.9(8) . .
C9 C10 C11 121.6(16) . .
C5 C10 C4 62.8(11) . .
C9 C10 C4 36.3(9) . .
C11 C10 C4 85.6(12) . .
C5 C11 C10 54.9(16) . .
C5 C11 C4 7(2) . .
C10 C11 C4 48.8(10) . .
C7 C12 C3 100.1(18) . .
C7 C12 C8 125.0(16) . .
C3 C12 C8 25.4(10) . .
C7 C12 C6 66.8(13) . .
C3 C12 C6 163(2) . .
C8 C12 C6 161.3(16) . .
C7 C12 C4 157(2) . .
C3 C12 C4 59.5(11) . .
C8 C12 C4 34.1(10) . .
C6 C12 C4 130.7(12) . .
C7 C12 C5 151.8(16) . .
C3 C12 C5 103.7(14) . .
C8 C12 C5 78.4(11) . .
C6 C12 C5 86.8(8) . .
C4 C12 C5 44.4(6) . .

loop_
_geom_bond_atom_site_label_1
_geom_bond_atom_site_label_2
_geom_bond_distance
_geom_bond_site_symmetry_2
In1 O1 2.0262(7) .
In1 N2 2.133(9) .
In1 O3 2.150(6) .
In1 O3 2.150(6) 4_665
In1 O2 2.156(6) .
In1 O2 2.156(6) 4_665
Co1 N1 2.125(7) 2_645
Co1 N1 2.125(7) 3_765
Co1 N1 2.125(7) .
Co1 Cl1 2.294(8) 3_765
Co1 O4 2.294(8) 3_765
Co1 O4 2.294(8) .
Co1 O4 2.294(8) 2_645
Co1 Cl1 2.294(8) 2_645
O1 In1 2.0262(7) 3_665
O1 In1 2.0262(7) 2_655
N1 C2 1.325(10) .
N1 N1 1.361(17) 4_665
N2 C2 1.330(10) .
N2 C2 1.330(10) 4_665
O3 C1 1.265(11) 2_655
O2 C1 1.255(11) .
C1 O3 1.265(11) 3_665
C1 C3 1.57(2) .
C1 C8 1.60(2) .
C3 C8 0.674(14) .
C3 C12 0.93(2) .
C3 C4 1.388(10) .
C3 C7 1.392(10) .
C4 C9 0.899(19) .
C4 C8 0.90(2) .
C4 C5 1.407(10) .
C4 C10 1.48(2) .
C4 C12 1.61(2) .
C4 C11 1.961(17) .
C5 C11 0.559(16) .
C5 C10 1.177(17) .
C5 C5 1.397(10) 7_656
C5 C6 1.406(10) 7_656
C5 C9 1.96(2) .
C5 C12 2.00(2) .
C6 C7 1.395(10) .
C6 C5 1.406(10) 7_656
C6 C12 1.48(2) .
C7 C12 0.883(19) .
C7 C8 2.024(17) .
C8 C12 1.385(10) .
C8 C9 1.392(10) .
C9 C10 1.397(10) .
C10 C11 1.406(9) .

loop_
_platon_squeeze_void_nr
_platon_squeeze_void_average_x
_platon_squeeze_void_average_y
_platon_squeeze_void_average_z
_platon_squeeze_void_volume
_platon_squeeze_void_count_electrons
_platon_squeeze_void_content
1 0.333 0.667 0.250 692 153 ' '
2 0.125 0.250 0.529 11 2 ' '
3 0.125 0.250 0.971 11 2 ' '
4 0.125 0.875 0.529 11 2 ' '
5 0.125 0.875 0.971 11 2 ' '
6 0.250 0.125 0.029 11 2 ' '
7 0.250 0.125 0.471 11 2 ' '
8 0.667 0.333 0.750 692 153 ' '
9 0.750 0.875 0.529 11 2 ' '
10 0.750 0.875 0.971 11 2 ' '
11 0.875 0.125 0.029 11 2 ' '
12 0.875 0.125 0.471 11 2 ' '
13 0.875 0.750 0.029 11 2 ' '
14 0.875 0.750 0.471 11 2 ' '
